data_7010474
loop_
_publ_author_name
'Cotton, F. Albert'
'Lin, Chun'
'Murillo, Carlos A.'

_publ_section_title
;
 The first dirhodium-based supramolecular assemblies with interlocking
 lattices and double helices
;
_journal_issue 5
_journal_name_full 'Journal of the Chemical Society, Dalton Transactions'
_journal_page_first 499
_journal_paper_doi 10.1039/b009612l
_journal_year 2001
_chemical_formula_moiety '[Rh4(DAniF)4][O2CCH2CO2]2[1,3,5-C3N3(C5H4N)3]2(3CHCl3)(1CH2Cl2)'
_chemical_formula_sum 'C212 H186 Cl22 N40 O32 Rh8'
_chemical_formula_weight 5409.19
_chemical_name_systematic
; 
? 
;
_space_group_IT_number 61
_symmetry_cell_setting orthorhombic
_symmetry_space_group_name_Hall '-P 2ac 2ab'
_symmetry_space_group_name_H-M 'P b c a'
_atom_sites_solution_hydrogens none
_atom_sites_solution_primary direct
_atom_sites_solution_secondary difmap
_audit_creation_method SHELXL-97
_cell_angle_alpha 90.00
_cell_angle_beta 90.00
_cell_angle_gamma 90.00
_cell_formula_units_Z 4
_cell_length_a 28.777(2)
_cell_length_b 28.965(3)
_cell_length_c 29.868(3)
_cell_measurement_reflns_used 2444
_cell_measurement_temperature 293(2)
_cell_measurement_theta_max 20.43
_cell_measurement_theta_min 2.33
_cell_volume 24896(4)
_computing_cell_refinement SAINT
_computing_data_collection SMART
_computing_data_reduction SAINT
_computing_molecular_graphics 'XP (Siemens, 1993)'
_computing_publication_material 'SHELXL-97 (Sheldrick, 1997)'
_computing_structure_refinement 'SHELXL-97 (Sheldrick, 1997)'
_computing_structure_solution 'SHELXS-97 (Sheldrick, 1990)'
_diffrn_ambient_temperature 293(2)
_diffrn_measured_fraction_theta_full 0.969
_diffrn_measured_fraction_theta_max 0.969
_diffrn_measurement_device_type 'Bruker SMART area detector'
_diffrn_measurement_method 'Ellipsoid-mask fitting'
_diffrn_radiation_monochromator graphite
_diffrn_radiation_source 'normal-focus sealed tube'
_diffrn_radiation_type MoK\a
_diffrn_radiation_wavelength 0.71073
_diffrn_reflns_av_R_equivalents 0.1969
_diffrn_reflns_av_sigmaI/netI 0.2821
_diffrn_reflns_limit_h_max 20
_diffrn_reflns_limit_h_min -30
_diffrn_reflns_limit_k_max 31
_diffrn_reflns_limit_k_min -10
_diffrn_reflns_limit_l_max 32
_diffrn_reflns_limit_l_min -27
_diffrn_reflns_number 58054
_diffrn_reflns_theta_full 22.52
_diffrn_reflns_theta_max 22.52
_diffrn_reflns_theta_min 1.69
_diffrn_standards_number 'none (area detector data)'
_exptl_absorpt_coefficient_mu 0.823
_exptl_absorpt_correction_T_max 0.783
_exptl_absorpt_correction_T_min 0.928
_exptl_absorpt_correction_type multi-scan
_exptl_absorpt_process_details SADABS
_exptl_crystal_colour red
_exptl_crystal_density_diffrn 1.443
_exptl_crystal_density_method 'not measured'
_exptl_crystal_description block
_exptl_crystal_F_000 10912
_exptl_crystal_size_max 0.20
_exptl_crystal_size_mid 0.10
_exptl_crystal_size_min 0.07
_refine_diff_density_max 0.953
_refine_diff_density_min -0.734
_refine_diff_density_rms 0.133
_refine_ls_extinction_method none
_refine_ls_goodness_of_fit_ref 0.873
_refine_ls_hydrogen_treatment none
_refine_ls_matrix_type full
_refine_ls_number_parameters 743
_refine_ls_number_reflns 15808
_refine_ls_number_restraints 46
_refine_ls_restrained_S_all 0.873
_refine_ls_R_factor_all 0.2347
_refine_ls_R_factor_gt 0.0842
_refine_ls_shift/su_max 0.004
_refine_ls_shift/su_mean 0.000
_refine_ls_structure_factor_coef Fsqd
_refine_ls_weighting_details 'calc w=1/[\s^2^(Fo^2^)+(0.1096P)^2^] where P=(Fo^2^+2Fc^2^)/3'
_refine_ls_weighting_scheme calc
_refine_ls_wR_factor_gt 0.1965
_refine_ls_wR_factor_ref 0.2528
_reflns_number_gt 5459
_reflns_number_total 15808
_reflns_threshold_expression >2sigma(I)
_cod_data_source_file b009612l.txt
_cod_data_source_block cmpd_3
_cod_depositor_comments
;
The following automatic conversions were performed:
'_geom_angle_publ_flag' value 'Y' changed to 'y' according to
'/home/saulius/struct/CIF-dictionaries/cif_core.dic' dictionary named
'cif_core.dic' version 2.4.1 from 2010-06-29 (60
times).

'_geom_bond_publ_flag' value 'Y' changed to 'y' according to
'/home/saulius/struct/CIF-dictionaries/cif_core.dic' dictionary named
'cif_core.dic' version 2.4.1 from 2010-06-29 (22 times).

Automatic conversion script
Id: cif_fix_enum 1527 2010-12-29 10:47:43Z saulius 

The following automatic conversions were performed:

'_symmetry_cell_setting' tag value 'Orthorombic' was replaced with
'orthorhombic' value.

Automatic conversion script
Id: cif_fix_values 1646 2011-03-28 12:23:43Z adriana 
;
_cod_database_code 7010474

loop_
_symmetry_equiv_pos_as_xyz
'x, y, z'
'-x+1/2, -y, z+1/2'
'-x, y+1/2, -z+1/2'
'x+1/2, -y+1/2, -z'
'-x, -y, -z'
'x-1/2, y, -z-1/2'
'x, -y-1/2, z-1/2'
'-x-1/2, y-1/2, z'

loop_
_atom_site_label
_atom_site_type_symbol
_atom_site_fract_x
_atom_site_fract_y
_atom_site_fract_z
_atom_site_U_iso_or_equiv
_atom_site_adp_type
_atom_site_occupancy
_atom_site_symmetry_multiplicity
_atom_site_calc_flag
_atom_site_refinement_flags
_atom_site_disorder_assembly
_atom_site_disorder_group
Rh1 Rh 0.45904(5) 0.16394(4) 0.61967(5) 0.0403(4) Uani 1 1 d . . .
Rh2 Rh 0.46412(5) 0.21468(4) 0.55326(4) 0.0385(4) Uani 1 1 d . . .
Rh3 Rh 0.30698(5) 0.31009(4) 0.69448(4) 0.0378(4) Uani 1 1 d . . .
Rh4 Rh 0.31642(4) 0.34874(4) 0.62186(5) 0.0367(4) Uani 1 1 d . B .
N1 N 0.4495(5) 0.1112(4) 0.5790(5) 0.054(4) Uiso 1 1 d . . .
N2 N 0.4527(4) 0.1578(5) 0.5161(5) 0.052(4) Uiso 1 1 d . . .
N3 N 0.5282(4) 0.1554(4) 0.6146(5) 0.048(4) Uiso 1 1 d . . .
N4 N 0.5329(4) 0.2043(4) 0.5529(5) 0.040(3) Uiso 1 1 d . . .
N5 N 0.2375(4) 0.3178(4) 0.6870(5) 0.043(4) Uiso 1 1 d . . .
N6 N 0.2482(4) 0.3634(4) 0.6241(5) 0.044(4) Uiso 1 1 d . . .
N7 N 0.3120(4) 0.3728(4) 0.7235(5) 0.045(4) Uiso 1 1 d . . .
N8 N 0.3320(4) 0.4075(4) 0.6549(5) 0.047(4) Uiso 1 1 d . . .
O2 O 0.4402(5) 0.1759(5) 0.3302(6) 0.088(5) Uiso 1 1 d . A .
O3 O 0.6074(7) 0.0293(7) 0.7326(9) 0.167(8) Uiso 1 1 d . A .
O4 O 0.6570(5) 0.2930(5) 0.4368(6) 0.110(5) Uiso 1 1 d . A .
O5 O 0.1183(5) 0.2491(4) 0.8189(5) 0.083(4) Uiso 1 1 d . . .
O7 O 0.3109(6) 0.4071(6) 0.9084(7) 0.131(6) Uiso 1 1 d . . .
O8 O 0.4173(5) 0.5592(5) 0.5751(5) 0.095(5) Uiso 1 1 d . B .
O201 O 0.4646(3) 0.2251(3) 0.6565(4) 0.042(3) Uiso 1 1 d . . .
O202 O 0.4729(3) 0.2685(3) 0.5962(4) 0.043(3) Uiso 1 1 d . . .
O203 O 0.3868(4) 0.1755(4) 0.6195(4) 0.056(3) Uiso 1 1 d . . .
O204 O 0.3917(4) 0.2219(3) 0.5600(4) 0.045(3) Uiso 1 1 d . . .
O205 O 0.3792(3) 0.3057(3) 0.6963(4) 0.043(3) Uiso 1 1 d . . .
O206 O 0.3865(3) 0.3298(3) 0.6254(4) 0.034(3) Uiso 1 1 d . . .
O207 O 0.3056(3) 0.2482(3) 0.6577(4) 0.044(3) Uiso 1 1 d . . .
O208 O 0.3021(3) 0.2858(3) 0.5919(3) 0.036(3) Uiso 1 1 d . . .
C1 C 0.4458(6) 0.1160(6) 0.5332(6) 0.049(5) Uiso 1 1 d . A .
C2 C 0.5535(5) 0.1760(5) 0.5836(6) 0.043(5) Uiso 1 1 d . A .
C3 C 0.2211(6) 0.3449(5) 0.6538(6) 0.047(5) Uiso 1 1 d . B .
C4 C 0.3251(6) 0.4093(6) 0.6995(6) 0.050(5) Uiso 1 1 d . B .
C5 C 0.4654(5) 0.2644(5) 0.6372(5) 0.030(4) Uiso 1 1 d . A .
C6 C 0.4551(5) 0.3051(5) 0.6661(6) 0.041(4) Uiso 1 1 d . . .
C7 C 0.4029(5) 0.3151(5) 0.6609(6) 0.037(4) Uiso 1 1 d . A .
C8 C 0.3695(6) 0.2005(5) 0.5898(6) 0.044(5) Uiso 1 1 d . A .
C9 C 0.3172(5) 0.2054(5) 0.5899(6) 0.041(4) Uiso 1 1 d . . .
C10 C 0.3075(5) 0.2504(5) 0.6164(6) 0.041(4) Uiso 1 1 d . A .
C11 C 0.4317(10) 0.0652(8) 0.5984(11) 0.035(6) Uiso 0.560(11) 1 d PD A 1
C12 C 0.3929(10) 0.0665(9) 0.6299(11) 0.046(7) Uiso 0.560(11) 1 d PD A 1
C13 C 0.3803(11) 0.0211(10) 0.6436(11) 0.059(9) Uiso 0.560(11) 1 d PD A 1
C14 C 0.4029(14) -0.0151(12) 0.6356(15) 0.075(11) Uiso 0.560(11) 1 d PD A 1
C15 C 0.4410(19) -0.0204(12) 0.604(2) 0.073(10) Uiso 0.560(11) 1 d PD A 1
C16 C 0.4587(11) 0.0249(8) 0.5828(12) 0.054(7) Uiso 0.560(11) 1 d PD A 1
O1 O 0.3852(7) -0.0579(8) 0.6544(8) 0.075(6) Uiso 0.560(11) 1 d PD A 1
C17 C 0.4032(14) -0.0954(10) 0.6498(13) 0.061(8) Uiso 0.560(11) 1 d PD A 1
C11' C 0.4491(13) 0.0607(9) 0.5851(13) 0.035(6) Uiso 0.440(11) 1 d PD A 2
C12' C 0.4124(13) 0.0469(11) 0.6163(14) 0.046(7) Uiso 0.440(11) 1 d PD A 2
C13' C 0.4122(16) -0.0016(12) 0.6247(17) 0.059(9) Uiso 0.440(11) 1 d PD A 2
C14' C 0.438(2) -0.0304(13) 0.605(3) 0.075(11) Uiso 0.440(11) 1 d PD A 2
C15' C 0.4753(14) -0.0206(11) 0.5733(15) 0.073(10) Uiso 0.440(11) 1 d PD A 2
C16' C 0.4805(13) 0.0303(11) 0.5596(14) 0.054(7) Uiso 0.440(11) 1 d PD A 2
O1' O 0.4326(9) -0.0793(8) 0.6132(10) 0.075(6) Uiso 0.440(11) 1 d PD A 2
C17' C 0.4001(17) -0.0996(12) 0.6290(16) 0.061(8) Uiso 0.440(11) 1 d PD A 2
C21 C 0.4475(6) 0.1613(6) 0.4681(6) 0.049(5) Uiso 1 1 d . A .
C22 C 0.4792(6) 0.1379(6) 0.4399(7) 0.059(5) Uiso 1 1 d . . .
C23 C 0.4751(6) 0.1444(6) 0.3934(7) 0.063(6) Uiso 1 1 d . A .
C24 C 0.4390(7) 0.1715(7) 0.3761(8) 0.073(6) Uiso 1 1 d . . .
C25 C 0.4054(7) 0.1949(7) 0.4033(8) 0.074(6) Uiso 1 1 d . A .
C26 C 0.4110(6) 0.1886(6) 0.4507(7) 0.066(6) Uiso 1 1 d . . .
C27 C 0.4089(9) 0.2071(9) 0.3081(10) 0.131(10) Uiso 1 1 d . . .
C31 C 0.5524(5) 0.1252(5) 0.6446(6) 0.045(5) Uiso 1 1 d . A .
C32 C 0.5662(6) 0.1416(6) 0.6863(7) 0.069(6) Uiso 1 1 d . . .
C33 C 0.5870(7) 0.1106(8) 0.7201(8) 0.090(7) Uiso 1 1 d . A .
C34 C 0.5892(8) 0.0662(9) 0.7036(9) 0.097(8) Uiso 1 1 d . . .
C35 C 0.5780(7) 0.0483(8) 0.6626(9) 0.092(7) Uiso 1 1 d . A .
C36 C 0.5582(6) 0.0796(6) 0.6306(7) 0.065(6) Uiso 1 1 d . . .
C37 C 0.6048(11) 0.0406(11) 0.7773(14) 0.169(13) Uiso 1 1 d . . .
C41 C 0.5655(6) 0.2261(6) 0.5230(6) 0.050(5) Uiso 1 1 d . A .
C42 C 0.5712(6) 0.2732(5) 0.5263(6) 0.048(5) Uiso 1 1 d . . .
C43 C 0.6023(6) 0.2963(6) 0.4969(7) 0.068(6) Uiso 1 1 d . A .
C44 C 0.6245(7) 0.2683(7) 0.4652(7) 0.065(6) Uiso 1 1 d . . .
C45 C 0.6219(7) 0.2220(7) 0.4609(7) 0.077(6) Uiso 1 1 d . A .
C46 C 0.5876(6) 0.1993(6) 0.4909(7) 0.067(6) Uiso 1 1 d . . .
C47 C 0.6837(9) 0.2672(8) 0.4069(10) 0.114(8) Uiso 1 1 d . . .
C51 C 0.2043(6) 0.3000(5) 0.7205(6) 0.044(5) Uiso 1 1 d . . .
C52 C 0.1741(6) 0.3305(5) 0.7422(6) 0.047(5) Uiso 1 1 d . . .
C53 C 0.1435(6) 0.3165(6) 0.7750(6) 0.057(5) Uiso 1 1 d . . .
C54 C 0.1459(6) 0.2687(6) 0.7849(6) 0.053(5) Uiso 1 1 d . . .
C55 C 0.1743(6) 0.2367(6) 0.7638(7) 0.063(6) Uiso 1 1 d . . .
C56 C 0.2055(6) 0.2542(5) 0.7302(6) 0.047(5) Uiso 1 1 d . . .
C57 C 0.0860(7) 0.2807(7) 0.8446(8) 0.083(7) Uiso 1 1 d . . .
C61 C 0.2204(16) 0.3907(11) 0.5940(13) 0.048(7) Uiso 0.52(3) 1 d PD B 1
C62 C 0.2239(14) 0.4398(12) 0.5979(12) 0.056(8) Uiso 0.52(3) 1 d PD B 1
C63 C 0.1920(19) 0.4668(11) 0.5714(16) 0.082(8) Uiso 0.52(3) 1 d PD B 1
C64 C 0.1739(14) 0.4437(13) 0.5369(15) 0.065(9) Uiso 0.52(3) 1 d PD B 1
C65 C 0.1743(14) 0.4002(12) 0.5255(14) 0.067(9) Uiso 0.52(3) 1 d PD B 1
C66 C 0.209(2) 0.3717(13) 0.5548(16) 0.082(8) Uiso 0.52(3) 1 d PD B 1
O6 O 0.1470(13) 0.4753(13) 0.5069(15) 0.139(10) Uiso 0.52(3) 1 d PD B 1
C67 C 0.125(2) 0.436(2) 0.468(2) 0.152(18) Uiso 0.52(3) 1 d P B 1
C61' C 0.2291(17) 0.3872(12) 0.5862(13) 0.048(7) Uiso 0.48(3) 1 d PD B 2
C62' C 0.2077(15) 0.4306(12) 0.5954(12) 0.056(8) Uiso 0.48(3) 1 d PD B 2
C63' C 0.192(2) 0.4571(13) 0.5575(16) 0.082(8) Uiso 0.48(3) 1 d PD B 2
C64' C 0.1835(16) 0.4315(12) 0.5212(14) 0.065(9) Uiso 0.48(3) 1 d PD B 2
C65' C 0.1955(16) 0.3894(12) 0.5107(13) 0.067(9) Uiso 0.48(3) 1 d PD B 2
C66' C 0.215(2) 0.3618(13) 0.5515(17) 0.082(8) Uiso 0.48(3) 1 d PD B 2
O6' O 0.1558(16) 0.4564(15) 0.4867(15) 0.139(10) Uiso 0.48(3) 1 d PD B 2
C67' C 0.105(2) 0.467(2) 0.481(3) 0.152(18) Uiso 0.48(3) 1 d P B 2
C71 C 0.3122(6) 0.3811(5) 0.7707(6) 0.047(5) Uiso 1 1 d . . .
C72 C 0.3516(8) 0.3970(8) 0.7912(9) 0.100(8) Uiso 1 1 d . . .
C73 C 0.3543(8) 0.4093(7) 0.8393(9) 0.094(8) Uiso 1 1 d . . .
C74 C 0.3128(9) 0.3987(7) 0.8602(9) 0.090(7) Uiso 1 1 d . . .
C75 C 0.2738(8) 0.3842(8) 0.8428(9) 0.099(8) Uiso 1 1 d . . .
C76 C 0.2716(7) 0.3738(6) 0.7955(8) 0.072(6) Uiso 1 1 d . . .
C77 C 0.3502(10) 0.4269(9) 0.9275(10) 0.133(10) Uiso 1 1 d . . .
C81 C 0.3538(6) 0.4472(6) 0.6338(6) 0.046(5) Uiso 1 1 d . B .
C82 C 0.3937(6) 0.4412(6) 0.6114(6) 0.051(5) Uiso 1 1 d . . .
C83 C 0.4145(6) 0.4801(7) 0.5907(7) 0.070(6) Uiso 1 1 d . B .
C84 C 0.3928(7) 0.5207(7) 0.5949(7) 0.065(6) Uiso 1 1 d . . .
C85 C 0.3517(6) 0.5287(6) 0.6153(7) 0.060(5) Uiso 1 1 d . B .
C86 C 0.3302(6) 0.4884(6) 0.6356(6) 0.055(5) Uiso 1 1 d . . .
C87 C 0.4035(8) 0.6066(8) 0.5867(9) 0.103(8) Uiso 1 1 d . . .
N101 N 0.4554(4) 0.3722(4) 0.1949(5) 0.043(4) Uiso 1 1 d . . .
N102 N 0.4635(4) 0.4520(4) 0.3470(5) 0.042(4) Uiso 1 1 d . . .
N103 N 0.4624(4) 0.4265(4) 0.4224(5) 0.042(4) Uiso 1 1 d . . .
N104 N 0.4666(4) 0.3719(4) 0.3637(5) 0.047(4) Uiso 1 1 d . . .
N105 N 0.4561(6) 0.5976(7) 0.4366(8) 0.107(7) Uiso 1 1 d . . .
N108 N 0.3285(4) 0.3718(4) 0.5508(5) 0.044(4) Uiso 1 1 d . . .
N121 N 0.3130(4) 0.2567(4) 0.7548(5) 0.044(4) Uiso 1 1 d . . .
N122 N 0.3276(4) 0.1464(4) 0.8842(5) 0.047(4) Uiso 1 1 d . . .
N123 N 0.3411(4) 0.0656(4) 0.8935(5) 0.048(4) Uiso 1 1 d . . .
N124 N 0.3392(4) 0.0996(5) 0.8208(5) 0.053(4) Uiso 1 1 d . . .
N125 N 0.3648(6) -0.0695(6) 0.7928(7) 0.087(6) Uiso 1 1 d . . .
N141 N 0.4665(5) 0.2705(4) 0.4986(5) 0.054(4) Uiso 1 1 d . . .
C101 C 0.4651(6) 0.4159(5) 0.2078(6) 0.049(5) Uiso 1 1 d . . .
C102 C 0.4701(5) 0.4301(5) 0.2528(6) 0.043(5) Uiso 1 1 d . . .
C103 C 0.4628(6) 0.3961(5) 0.2859(6) 0.046(5) Uiso 1 1 d . . .
C104 C 0.4550(6) 0.3503(5) 0.2726(6) 0.051(5) Uiso 1 1 d . . .
C105 C 0.4512(6) 0.3386(6) 0.2267(7) 0.057(5) Uiso 1 1 d . . .
C106 C 0.4655(6) 0.4079(5) 0.3343(6) 0.046(5) Uiso 1 1 d . . .
C107 C 0.4617(5) 0.4597(5) 0.3908(6) 0.040(4) Uiso 1 1 d . . .
C108 C 0.4658(5) 0.3829(5) 0.4068(6) 0.043(4) Uiso 1 1 d . . .
C109 C 0.4554(7) 0.5177(7) 0.4534(8) 0.079(6) Uiso 1 1 d . . .
C110 C 0.4526(8) 0.5643(9) 0.4689(9) 0.106(8) Uiso 1 1 d . . .
C111 C 0.4598(8) 0.5902(8) 0.3928(9) 0.103(8) Uiso 1 1 d . . .
C112 C 0.4604(6) 0.5432(6) 0.3738(7) 0.061(5) Uiso 1 1 d . . .
C113 C 0.4596(6) 0.5083(6) 0.4068(7) 0.055(5) Uiso 1 1 d . . .
C121 C 0.2937(6) 0.2570(6) 0.7961(6) 0.052(5) Uiso 1 1 d . . .
C122 C 0.3003(6) 0.2194(6) 0.8263(6) 0.055(5) Uiso 1 1 d . . .
C123 C 0.3237(5) 0.1790(5) 0.8101(6) 0.039(4) Uiso 1 1 d . . .
C124 C 0.3432(6) 0.1804(5) 0.7665(6) 0.048(5) Uiso 1 1 d . . .
C125 C 0.3382(5) 0.2189(5) 0.7406(6) 0.045(5) Uiso 1 1 d . . .
C126 C 0.3310(5) 0.1407(5) 0.8402(6) 0.037(4) Uiso 1 1 d . . .
C127 C 0.3320(5) 0.1086(6) 0.9090(6) 0.047(5) Uiso 1 1 d . . .
C128 C 0.3422(6) 0.0630(6) 0.8478(6) 0.048(5) Uiso 1 1 d . . .
C129 C 0.3493(6) 0.0167(6) 0.8275(7) 0.055(5) Uiso 1 1 d . . .
C130 C 0.3654(7) 0.0135(7) 0.7830(8) 0.087(7) Uiso 1 1 d . . .
C131 C 0.3705(7) -0.0318(8) 0.7633(8) 0.094(7) Uiso 1 1 d . . .
C132 C 0.3503(8) -0.0658(7) 0.8327(9) 0.089(7) Uiso 1 1 d . . .
C133 C 0.3429(7) -0.0232(7) 0.8565(8) 0.079(6) Uiso 1 1 d . . .
C134 C 0.3318(5) 0.1156(5) 0.9571(6) 0.044(5) Uiso 1 1 d . . .
C135 C 0.3415(5) 0.1580(5) 0.9760(6) 0.043(5) Uiso 1 1 d . . .
C136 C 0.3402(6) 0.1638(6) 1.0227(6) 0.053(5) Uiso 1 1 d . . .
C137 C 0.3192(6) 0.4141(5) 0.5326(6) 0.048(5) Uiso 1 1 d . . .
C138 C 0.3216(6) 0.0783(6) 0.9871(6) 0.051(5) Uiso 1 1 d . . .
C141 C 0.4528(5) 0.3135(6) 0.5130(6) 0.049(5) Uiso 1 1 d . A .
C142 C 0.4515(5) 0.3526(5) 0.4826(6) 0.050(5) Uiso 1 1 d . . .
C143 C 0.4680(5) 0.3449(5) 0.4394(6) 0.043(4) Uiso 1 1 d . A .
C144 C 0.4833(5) 0.3011(5) 0.4254(6) 0.048(5) Uiso 1 1 d . . .
C145 C 0.4842(6) 0.2656(6) 0.4566(6) 0.049(5) Uiso 1 1 d . A .
C1S C 0.5199(8) -0.0983(8) 0.7392(9) 0.098(8) Uiso 1 1 d . . .
Cl1 Cl 0.5111(2) -0.0501(2) 0.7029(3) 0.129(3) Uiso 1 1 d . . .
Cl2 Cl 0.4645(3) -0.1181(3) 0.7536(3) 0.147(3) Uiso 1 1 d . . .
Cl3 Cl 0.5476(2) -0.0784(2) 0.7879(3) 0.114(2) Uiso 1 1 d . . .
C2S C 0.5788(9) 0.2519(9) 0.3080(10) 0.124(9) Uiso 1 1 d . . .
Cl4 Cl 0.5307(3) 0.2518(3) 0.2674(4) 0.191(4) Uiso 1 1 d . . .
Cl5 Cl 0.5596(3) 0.2202(3) 0.3515(4) 0.182(4) Uiso 1 1 d . . .
Cl6 Cl 0.5824(3) 0.3095(3) 0.3240(4) 0.179(4) Uiso 1 1 d . . .
C3S C 0.7233(16) 0.4153(9) 0.5149(17) 0.17(3) Uiso 0.50 1 d PD . .
Cl7 Cl 0.7292(6) 0.3754(6) 0.4777(7) 0.162(6) Uiso 0.50 1 d PD . .
Cl8 Cl 0.6721(7) 0.4109(7) 0.5363(7) 0.188(8) Uiso 0.50 1 d PD . .
Cl9 Cl 0.7398(5) 0.4654(6) 0.4983(6) 0.151(6) Uiso 0.50 1 d PD . .
C4S C 0.2211(11) 0.2754(11) 0.9466(10) 0.17(3) Uiso 0.50 1 d PD . .
Cl10 Cl 0.2039(6) 0.2848(7) 0.8957(7) 0.186(8) Uiso 0.50 1 d PD . .
Cl11 Cl 0.2433(7) 0.2309(7) 0.9734(7) 0.190(8) Uiso 0.50 1 d PD . .
Cl12 Cl 0.2770(9) 0.2945(9) 0.9390(10) 0.118(9) Uiso 0.25 1 d PD . .
Cl13 Cl 0.1929(13) 0.2321(12) 0.9159(14) 0.194(16) Uiso 0.25 1 d PD . .
C5S C 0.2013(19) 0.0840(11) 0.8744(11) 0.21(3) Uiso 0.60 1 d PD . .
Cl14 Cl 0.2104(11) 0.1256(11) 0.8365(11) 0.168(13) Uiso 0.30 1 d PD . .
Cl15 Cl 0.2210(11) 0.0314(10) 0.8865(14) 0.189(13) Uiso 0.30 1 d PD . .
Cl16 Cl 0.2147(13) 0.0366(12) 0.8410(15) 0.230(17) Uiso 0.30 1 d PD . .
Cl17 Cl 0.2160(11) 0.0985(12) 0.8209(9) 0.163(13) Uiso 0.30 1 d PD . .
C6S C 0.256(2) 0.1000(16) 0.7215(16) 0.25(5) Uiso 0.40 1 d PD . .
Cl18 Cl 0.2184(8) 0.1323(8) 0.6851(9) 0.176(9) Uiso 0.40 1 d PD . .
Cl19 Cl 0.2622(15) 0.0380(14) 0.7133(17) 0.165(16) Uiso 0.20 1 d PD . .
Cl20 Cl 0.2907(16) 0.0944(16) 0.6727(19) 0.190(19) Uiso 0.20 1 d PD . .

loop_
_atom_site_aniso_label
_atom_site_aniso_U_11
_atom_site_aniso_U_22
_atom_site_aniso_U_33
_atom_site_aniso_U_23
_atom_site_aniso_U_13
_atom_site_aniso_U_12
Rh1 0.0495(10) 0.0387(7) 0.0327(9) 0.0070(7) 0.0002(8) 0.0051(7)
Rh2 0.0504(9) 0.0365(7) 0.0286(8) 0.0024(7) 0.0033(7) 0.0075(7)
Rh3 0.0420(9) 0.0440(8) 0.0274(8) 0.0019(7) 0.0027(7) 0.0054(7)
Rh4 0.0445(9) 0.0393(7) 0.0261(8) 0.0014(7) 0.0003(7) 0.0046(7)

loop_
_atom_type_symbol
_atom_type_description
_atom_type_scat_dispersion_real
_atom_type_scat_dispersion_imag
_atom_type_scat_source
C C 0.0033 0.0016 'International Tables Vol C Tables 4.2.6.8 and 6.1.1.4'
H H 0.0000 0.0000 'International Tables Vol C Tables 4.2.6.8 and 6.1.1.4'
N N 0.0061 0.0033 'International Tables Vol C Tables 4.2.6.8 and 6.1.1.4'
O O 0.0106 0.0060 'International Tables Vol C Tables 4.2.6.8 and 6.1.1.4'
Rh Rh -1.1178 0.9187 'International Tables Vol C Tables 4.2.6.8 and 6.1.1.4'
Cl Cl 0.1484 0.1585 'International Tables Vol C Tables 4.2.6.8 and 6.1.1.4'

loop_
_geom_angle_atom_site_label_1
_geom_angle_atom_site_label_2
_geom_angle_atom_site_label_3
_geom_angle
_geom_angle_site_symmetry_1
_geom_angle_site_symmetry_3
_geom_angle_publ_flag
N1 Rh1 N3 89.8(5) . . y
N1 Rh1 O201 172.5(5) . . y
N3 Rh1 O201 93.9(5) . . y
N1 Rh1 O203 89.1(5) . . y
N3 Rh1 O203 175.1(5) . . y
O201 Rh1 O203 86.7(4) . . y
N1 Rh1 Rh2 88.6(4) . . y
N3 Rh1 Rh2 87.4(4) . . y
O201 Rh1 Rh2 85.1(3) . . y
O203 Rh1 Rh2 87.8(3) . . y
N1 Rh1 N101 103.0(5) . 7_566 y
N3 Rh1 N101 93.3(5) . 7_566 y
O201 Rh1 N101 83.4(4) . 7_566 y
O203 Rh1 N101 91.6(4) . 7_566 y
Rh2 Rh1 N101 168.4(3) . 7_566 y
N4 Rh2 N2 92.0(5) . . y
N4 Rh2 O202 89.8(4) . . y
N2 Rh2 O202 174.1(5) . . y
N4 Rh2 O204 174.1(5) . . y
N2 Rh2 O204 88.4(5) . . y
O202 Rh2 O204 89.2(4) . . y
N4 Rh2 N141 94.1(5) . . y
N2 Rh2 N141 100.9(6) . . y
O202 Rh2 N141 84.5(5) . . y
O204 Rh2 N141 91.6(4) . . y
N4 Rh2 Rh1 88.5(4) . . y
N2 Rh2 Rh1 86.9(4) . . y
O202 Rh2 Rh1 87.6(3) . . y
O204 Rh2 Rh1 85.6(3) . . y
N141 Rh2 Rh1 171.7(4) . . y
N7 Rh3 N5 91.0(5) . . y
N7 Rh3 O205 88.5(4) . . y
N5 Rh3 O205 174.4(5) . . y
N7 Rh3 O207 173.3(5) . . y
N5 Rh3 O207 91.1(4) . . y
O205 Rh3 O207 88.8(4) . . y
N7 Rh3 N121 104.7(5) . . y
N5 Rh3 N121 103.1(5) . . y
O205 Rh3 N121 82.5(4) . . y
O207 Rh3 N121 81.0(4) . . y
N7 Rh3 Rh4 87.8(4) . . y
N5 Rh3 Rh4 87.8(4) . . y
O205 Rh3 Rh4 86.6(3) . . y
O207 Rh3 Rh4 85.9(3) . . y
N121 Rh3 Rh4 163.1(3) . . y
N6 Rh4 N8 91.3(5) . . y
N6 Rh4 O208 90.3(4) . . y
N8 Rh4 O208 175.9(5) . . y
N6 Rh4 O206 174.3(5) . . y
N8 Rh4 O206 89.0(4) . . y
O208 Rh4 O206 89.0(4) . . y
N6 Rh4 N108 96.9(5) . . y
N8 Rh4 N108 100.2(5) . . y
O208 Rh4 N108 83.3(4) . . y
O206 Rh4 N108 88.7(4) . . y
N6 Rh4 Rh3 87.7(4) . . y
N8 Rh4 Rh3 88.7(4) . . y
O208 Rh4 Rh3 87.6(3) . . y
O206 Rh4 Rh3 86.7(3) . . y
N108 Rh4 Rh3 169.9(3) . . y
C1 N1 C11' 102.8(19) . . ?
C1 N1 C11 115.7(18) . . ?
C11' N1 C11 24.9(12) . . ?
C1 N1 Rh1 122.9(12) . . ?
C11' N1 Rh1 134.0(18) . . ?
C11 N1 Rh1 119.1(15) . . ?
C1 N2 C21 115.6(15) . . ?
C1 N2 Rh2 123.9(13) . . ?
C21 N2 Rh2 120.3(11) . . ?
C2 N3 C31 116.5(14) . . ?
C2 N3 Rh1 122.8(12) . . ?
C31 N3 Rh1 120.7(11) . . ?
C2 N4 C41 113.4(13) . . ?
C2 N4 Rh2 121.0(11) . . ?
C41 N4 Rh2 125.6(11) . . ?
C3 N5 C51 118.2(13) . . ?
C3 N5 Rh3 119.4(11) . . ?
C51 N5 Rh3 121.9(11) . . ?
C3 N6 C61' 121(3) . . ?
C3 N6 C61 109(2) . . ?
C61' N6 C61 14(3) . . ?
C3 N6 Rh4 121.5(12) . . ?
C61' N6 Rh4 117(2) . . ?
C61 N6 Rh4 130(2) . . ?
C4 N7 C71 113.3(14) . . ?
C4 N7 Rh3 120.1(12) . . ?
C71 N7 Rh3 125.2(11) . . ?
C4 N8 C81 117.4(14) . . ?
C4 N8 Rh4 118.9(11) . . ?
C81 N8 Rh4 123.5(12) . . ?
C24 O2 C27 119.9(19) . . ?
C37 O3 C34 112(2) . . ?
C47 O4 C44 117.8(17) . . ?
C54 O5 C57 117.9(14) . . ?
C77 O7 C74 116(2) . . ?
C84 O8 C87 119.5(16) . . ?
C5 O201 Rh1 121.4(10) . . ?
C5 O202 Rh2 121.6(10) . . ?
C8 O203 Rh1 119.2(11) . . ?
C8 O204 Rh2 121.5(11) . . ?
C7 O205 Rh3 119.6(10) . . ?
C7 O206 Rh4 120.1(10) . . ?
C10 O207 Rh3 118.5(10) . . ?
C10 O208 Rh4 116.0(10) . . ?
N2 C1 N1 117.6(16) . . ?
N3 C2 N4 120.3(15) . . ?
N6 C3 N5 122.2(15) . . ?
N7 C4 N8 123.0(16) . . ?
O202 C5 O201 122.0(14) . . ?
O202 C5 C6 121.8(14) . . ?
O201 C5 C6 116.2(14) . . ?
C5 C6 C7 106.4(13) . . ?
O206 C7 O205 125.1(15) . . ?
O206 C7 C6 121.6(15) . . ?
O205 C7 C6 113.2(14) . . ?
O203 C8 O204 125.7(16) . . ?
O203 C8 C9 116.8(15) . . ?
O204 C8 C9 117.5(15) . . ?
C8 C9 C10 105.1(13) . . ?
O207 C10 O208 127.6(15) . . ?
O207 C10 C9 118.3(14) . . ?
O208 C10 C9 114.0(15) . . ?
C12 C11 C16 129(2) . . ?
C12 C11 N1 118(2) . . ?
C16 C11 N1 113(2) . . ?
C13 C12 C11 111(3) . . ?
C14 C13 C12 126(3) . . ?
C13 C14 O1 117(3) . . ?
C13 C14 C15 127(4) . . ?
O1 C14 C15 115(3) . . ?
C14 C15 C16 115(3) . . ?
C11 C16 C15 112(3) . . ?
C17 O1 C14 125(2) . . ?
C12' C11' C16' 127(2) . . ?
C12' C11' N1 111(2) . . ?
C16' C11' N1 122(3) . . ?
C13' C12' C11' 113(3) . . ?
C14' C13' C12' 124(4) . . ?
C13' C14' O1' 120(3) . . ?
C13' C14' C15' 127(4) . . ?
O1' C14' C15' 112(3) . . ?
C14' C15' C16' 115(3) . . ?
C11' C16' C15' 112(3) . . ?
C17' O1' C14' 129(3) . . ?
C26 C21 C22 121.8(19) . . ?
C26 C21 N2 118.8(16) . . ?
C22 C21 N2 119.4(16) . . ?
C23 C22 C21 118.2(17) . . ?
C24 C23 C22 120.0(19) . . ?
O2 C24 C23 113.6(19) . . ?
O2 C24 C25 123(2) . . ?
C23 C24 C25 124(2) . . ?
C24 C25 C26 115.0(19) . . ?
C21 C26 C25 121.1(18) . . ?
C32 C31 C36 123.9(18) . . ?
C32 C31 N3 119.4(15) . . ?
C36 C31 N3 116.6(17) . . ?
C31 C32 C33 121.3(18) . . ?
C34 C33 C32 110(2) . . ?
C35 C34 C33 131(3) . . ?
C35 C34 O3 109(2) . . ?
C33 C34 O3 119(3) . . ?
C34 C35 C36 117(2) . . ?
C31 C36 C35 116(2) . . ?
C42 C41 C46 123.3(18) . . ?
C42 C41 N4 117.9(16) . . ?
C46 C41 N4 118.7(15) . . ?
C41 C42 C43 119.7(17) . . ?
C44 C43 C42 115.8(17) . . ?
C45 C44 C43 128(2) . . ?
C45 C44 O4 118.0(19) . . ?
C43 C44 O4 113.9(17) . . ?
C44 C45 C46 114.7(19) . . ?
C41 C46 C45 118.2(17) . . ?
C56 C51 C52 122.2(16) . . ?
C56 C51 N5 118.0(15) . . ?
C52 C51 N5 119.8(14) . . ?
C53 C52 C51 122.7(15) . . ?
C52 C53 C54 113.9(16) . . ?
C55 C54 O5 113.0(16) . . ?
C55 C54 C53 125.8(18) . . ?
O5 C54 C53 121.1(16) . . ?
C54 C55 C56 116.7(16) . . ?
C51 C56 C55 118.6(16) . . ?
C66 C61 C62 120(3) . . ?
C66 C61 N6 117(2) . . ?
C62 C61 N6 117(3) . . ?
C61 C62 C63 117(3) . . ?
C64 C63 C62 114(3) . . ?
C65 C64 C63 133(3) . . ?
C65 C64 O6 116(3) . . ?
C63 C64 O6 111(3) . . ?
C64 C65 C66 111(3) . . ?
C61 C66 C65 115(3) . . ?
C64 O6 C67 101(3) . . ?
C66' C61' C62' 120(3) . . ?
C66' C61' N6 118(3) . . ?
C62' C61' N6 116(3) . . ?
C61' C62' C63' 117(3) . . ?
C64' C63' C62' 113(3) . . ?
C65' C64' C63' 132(3) . . ?
C65' C64' O6' 115(3) . . ?
C63' C64' O6' 113(3) . . ?
C64' C65' C66' 113(3) . . ?
C61' C66' C65' 116(3) . . ?
C64' O6' C67' 134(4) . . ?
C72 C71 C76 120(2) . . ?
C72 C71 N7 120.2(18) . . ?
C76 C71 N7 119.5(17) . . ?
C71 C72 C73 124(2) . . ?
C74 C73 C72 110(2) . . ?
C75 C74 C73 129(3) . . ?
C75 C74 O7 115(2) . . ?
C73 C74 O7 116(2) . . ?
C74 C75 C76 120(2) . . ?
C71 C76 C75 116.7(19) . . ?
C82 C81 C86 123.6(16) . . ?
C82 C81 N8 119.0(15) . . ?
C86 C81 N8 117.2(15) . . ?
C81 C82 C83 118.5(16) . . ?
C84 C83 C82 117.4(18) . . ?
C83 C84 C85 127(2) . . ?
C83 C84 O8 114.4(18) . . ?
C85 C84 O8 118.5(17) . . ?
C84 C85 C86 114.9(17) . . ?
C81 C86 C85 118.2(16) . . ?
C101 N101 C105 119.2(15) . . ?
C101 N101 Rh1 130.1(11) . 7_565 ?
C105 N101 Rh1 109.4(11) . 7_565 ?
C107 N102 C106 116.2(14) . . ?
C107 N103 C108 115.3(15) . . ?
C108 N104 C106 116.3(14) . . ?
C111 N105 C110 126(2) . . ?
C137 N108 C136 118.7(16) . 7_565 ?
C137 N108 Rh4 127.5(11) . . ?
C136 N108 Rh4 113.1(11) 7_565 . ?
C121 N121 C125 120.0(14) . . ?
C121 N121 Rh3 131.1(11) . . ?
C125 N121 Rh3 108.7(11) . . ?
C126 N122 C127 116.2(15) . . ?
C127 N123 C128 113.3(15) . . ?
C128 N124 C126 117.1(17) . . ?
C132 N125 C131 124(2) . . ?
C145 N141 C141 119.3(15) . . ?
C145 N141 Rh2 126.3(11) . . ?
C141 N141 Rh2 114.0(12) . . ?
N101 C101 C102 124.4(16) . . ?
C103 C102 C101 116.5(15) . . ?
C104 C103 C102 119.1(16) . . ?
C104 C103 C106 120.1(15) . . ?
C102 C103 C106 120.8(15) . . ?
C103 C104 C105 120.8(16) . . ?
N101 C105 C104 119.7(16) . . ?
N102 C106 N104 123.3(16) . . ?
N102 C106 C103 119.7(15) . . ?
N104 C106 C103 116.8(14) . . ?
N102 C107 N103 124.8(14) . . ?
N102 C107 C113 118.4(15) . . ?
N103 C107 C113 116.8(15) . . ?
N104 C108 N103 124.0(15) . . ?
N104 C108 C143 117.6(14) . . ?
N103 C108 C143 118.3(16) . . ?
C113 C109 C110 120(2) . . ?
N105 C110 C109 116(2) . . ?
N105 C111 C112 122(2) . . ?
C113 C112 C111 113.0(19) . . ?
C112 C113 C109 123.3(17) . . ?
C112 C113 C107 116.8(17) . . ?
C109 C113 C107 119.9(17) . . ?
N121 C121 C122 121.2(16) . . ?
C121 C122 C123 118.2(17) . . ?
C124 C123 C122 118.1(15) . . ?
C124 C123 C126 122.4(15) . . ?
C122 C123 C126 119.1(16) . . ?
C125 C124 C123 120.2(16) . . ?
C124 C125 N121 121.9(16) . . ?
N122 C126 N124 123.3(15) . . ?
N122 C126 C123 120.5(15) . . ?
N124 C126 C123 116.1(16) . . ?
N122 C127 N123 125.9(17) . . ?
N122 C127 C134 115.8(15) . . ?
N123 C127 C134 118.0(16) . . ?
N124 C128 N123 124.0(16) . . ?
N124 C128 C129 118.6(18) . . ?
N123 C128 C129 117.3(16) . . ?
C130 C129 C133 123.4(18) . . ?
C130 C129 C128 119.2(18) . . ?
C133 C129 C128 117.2(19) . . ?
C129 C130 C131 119(2) . . ?
N125 C131 C130 116(2) . . ?
N125 C132 C133 126(2) . . ?
C132 C133 C129 112(2) . . ?
C135 C134 C138 117.1(17) . . ?
C135 C134 C127 122.0(16) . . ?
C138 C134 C127 120.9(15) . . ?
C134 C135 C136 120.5(16) . . ?
N108 C136 C135 121.6(16) 7_566 . ?
N108 C137 C138 121.7(16) . 7_565 ?
C137 C138 C134 120.3(16) 7_566 . ?
N141 C141 C142 121.3(16) . . ?
C143 C142 C141 116.5(15) . . ?
C142 C143 C144 121.6(15) . . ?
C142 C143 C108 118.7(15) . . ?
C144 C143 C108 119.5(16) . . ?
C145 C144 C143 118.4(17) . . ?
N141 C145 C144 122.4(16) . . ?
Cl2 C1S Cl3 108.6(14) . . ?
Cl2 C1S Cl1 106.1(12) . . ?
Cl3 C1S Cl1 108.1(12) . . ?
Cl5 C2S Cl6 109.2(17) . . ?
Cl5 C2S Cl4 105.2(14) . . ?
Cl6 C2S Cl4 103.1(14) . . ?
Cl9 C3S Cl7 114(2) . . ?
Cl9 C3S Cl8 118(3) . . ?
Cl7 C3S Cl8 108(2) . . ?
Cl10 C4S Cl11 135(3) . . ?
Cl10 C4S Cl12 96(2) . . ?
Cl11 C4S Cl12 87.4(18) . . ?
Cl12 C4S Cl13 127(3) . . ?
Cl15 C5S Cl14 139(3) . . ?
Cl15 C5S Cl17 110(3) . . ?
Cl14 C5S Cl16 98(2) . . ?
Cl20 C6S Cl18 84(2) . . ?
Cl20 C6S Cl19 75(3) . . ?
Cl18 C6S Cl19 120(3) . . ?

loop_
_geom_bond_atom_site_label_1
_geom_bond_atom_site_label_2
_geom_bond_distance
_geom_bond_site_symmetry_2
_geom_bond_publ_flag
Rh1 N1 1.970(14) . y
Rh1 N3 2.010(13) . y
Rh1 O201 2.091(10) . y
Rh1 O203 2.105(11) . y
Rh1 Rh2 2.4732(19) . y
Rh1 N101 2.482(14) 7_566 y
Rh2 N4 2.003(12) . y
Rh2 N2 2.014(14) . y
Rh2 O202 2.034(10) . y
Rh2 O204 2.103(10) . y
Rh2 N141 2.299(14) . y
Rh3 N7 2.017(13) . y
Rh3 N5 2.023(13) . y
Rh3 O205 2.083(10) . y
Rh3 O207 2.103(10) . y
Rh3 N121 2.379(13) . y
Rh3 Rh4 2.4560(19) . y
Rh4 N6 2.010(13) . y
Rh4 N8 2.017(13) . y
Rh4 O208 2.074(9) . y
Rh4 O206 2.093(9) . y
Rh4 N108 2.253(14) . y
N1 C1 1.38(2) . ?
N1 C11' 1.47(3) . ?
N1 C11 1.54(2) . ?
N2 C1 1.327(18) . ?
N2 C21 1.44(2) . ?
N3 C2 1.322(19) . ?
N3 C31 1.431(19) . ?
N4 C2 1.365(18) . ?
N4 C41 1.440(19) . ?
N5 C3 1.352(19) . ?
N5 C51 1.476(19) . ?
N6 C3 1.297(19) . ?
N6 C61' 1.43(3) . ?
N6 C61 1.44(3) . ?
N7 C4 1.333(19) . ?
N7 C71 1.43(2) . ?
N8 C4 1.35(2) . ?
N8 C81 1.454(19) . ?
O2 C24 1.38(2) . ?
O2 C27 1.44(3) . ?
O3 C37 1.38(4) . ?
O3 C34 1.47(3) . ?
O4 C47 1.40(3) . ?
O4 C44 1.45(2) . ?
O5 C54 1.41(2) . ?
O5 C57 1.52(2) . ?
O7 C77 1.39(3) . ?
O7 C74 1.46(3) . ?
O8 C84 1.45(2) . ?
O8 C87 1.47(2) . ?
O201 C5 1.277(15) . ?
O202 C5 1.250(16) . ?
O203 C8 1.250(18) . ?
O204 C8 1.259(17) . ?
O205 C7 1.286(17) . ?
O206 C7 1.235(17) . ?
O207 C10 1.237(18) . ?
O208 C10 1.269(16) . ?
C5 C6 1.49(2) . ?
C6 C7 1.54(2) . ?
C8 C9 1.51(2) . ?
C9 C10 1.55(2) . ?
C11 C12 1.46(3) . ?
C11 C16 1.48(3) . ?
C12 C13 1.43(3) . ?
C13 C14 1.26(4) . ?
C14 O1 1.45(3) . ?
C14 C15 1.46(5) . ?
C15 C16 1.54(4) . ?
O1 C17 1.21(3) . ?
C11' C12' 1.46(3) . ?
C11' C16' 1.47(3) . ?
C12' C13' 1.43(3) . ?
C13' C14' 1.26(5) . ?
C14' O1' 1.45(3) . ?
C14' C15' 1.46(6) . ?
C15' C16' 1.54(4) . ?
O1' C17' 1.20(3) . ?
C21 C26 1.41(2) . ?
C21 C22 1.41(2) . ?
C22 C23 1.41(2) . ?
C23 C24 1.40(2) . ?
C24 C25 1.43(3) . ?
C25 C26 1.44(3) . ?
C31 C32 1.39(2) . ?
C31 C36 1.40(2) . ?
C32 C33 1.48(3) . ?
C33 C34 1.38(3) . ?
C34 C35 1.37(3) . ?
C35 C36 1.44(3) . ?
C41 C42 1.38(2) . ?
C41 C46 1.39(2) . ?
C42 C43 1.42(2) . ?
C43 C44 1.40(2) . ?
C44 C45 1.35(2) . ?
C45 C46 1.49(2) . ?
C51 C56 1.36(2) . ?
C51 C52 1.40(2) . ?
C52 C53 1.38(2) . ?
C53 C54 1.42(2) . ?
C54 C55 1.39(2) . ?
C55 C56 1.44(2) . ?
C61 C66 1.33(3) . ?
C61 C62 1.43(3) . ?
C62 C63 1.44(3) . ?
C63 C64 1.33(4) . ?
C64 C65 1.31(3) . ?
C64 O6 1.50(3) . ?
C65 C66 1.57(3) . ?
O6 C67 1.75(9) . ?
C61' C66' 1.33(3) . ?
C61' C62' 1.43(3) . ?
C62' C63' 1.44(3) . ?
C63' C64' 1.33(4) . ?
C64' C65' 1.31(3) . ?
C64' O6' 1.49(3) . ?
C65' C66' 1.56(3) . ?
O6' C67' 1.49(8) . ?
C71 C72 1.37(2) . ?
C71 C76 1.40(2) . ?
C72 C73 1.48(3) . ?
C73 C74 1.38(3) . ?
C74 C75 1.31(3) . ?
C75 C76 1.44(3) . ?
C81 C82 1.34(2) . ?
C81 C86 1.37(2) . ?
C82 C83 1.42(2) . ?
C83 C84 1.34(2) . ?
C84 C85 1.35(2) . ?
C85 C86 1.45(2) . ?
N101 C101 1.352(18) . ?
N101 C105 1.36(2) . ?
N101 Rh1 2.482(14) 7_565 ?
N102 C107 1.330(19) . ?
N102 C106 1.333(17) . ?
N103 C107 1.345(18) . ?
N103 C108 1.351(17) . ?
N104 C108 1.32(2) . ?
N104 C106 1.364(19) . ?
N105 C111 1.33(3) . ?
N105 C110 1.37(3) . ?
N108 C137 1.368(18) . ?
N108 C136 1.369(19) 7_565 ?
N121 C121 1.35(2) . ?
N121 C125 1.382(18) . ?
N122 C126 1.33(2) . ?
N122 C127 1.329(19) . ?
N123 C127 1.355(18) . ?
N123 C128 1.36(2) . ?
N124 C128 1.335(19) . ?
N124 C126 1.342(18) . ?
N125 C132 1.27(3) . ?
N125 C131 1.41(3) . ?
N141 C145 1.36(2) . ?
N141 C141 1.374(18) . ?
C101 C102 1.41(2) . ?
C102 C103 1.41(2) . ?
C103 C104 1.40(2) . ?
C103 C106 1.49(2) . ?
C104 C105 1.42(2) . ?
C107 C113 1.49(2) . ?
C108 C143 1.47(2) . ?
C109 C113 1.42(3) . ?
C109 C110 1.43(3) . ?
C111 C112 1.47(3) . ?
C112 C113 1.41(2) . ?
C121 C122 1.43(2) . ?
C122 C123 1.43(2) . ?
C123 C124 1.42(2) . ?
C123 C126 1.44(2) . ?
C124 C125 1.37(2) . ?
C127 C134 1.45(2) . ?
C128 C129 1.49(2) . ?
C129 C130 1.41(3) . ?
C129 C133 1.45(2) . ?
C130 C131 1.44(3) . ?
C132 C133 1.44(3) . ?
C134 C135 1.38(2) . ?
C134 C138 1.44(2) . ?
C135 C136 1.40(2) . ?
C136 N108 1.369(19) 7_566 ?
C137 C138 1.38(2) 7_565 ?
C138 C137 1.38(2) 7_566 ?
C141 C142 1.45(2) . ?
C142 C143 1.39(2) . ?
C143 C144 1.41(2) . ?
C144 C145 1.39(2) . ?
C1S Cl2 1.75(2) . ?
C1S Cl3 1.75(2) . ?
C1S Cl1 1.79(2) . ?
C2S Cl5 1.68(3) . ?
C2S Cl6 1.74(3) . ?
C2S Cl4 1.84(3) . ?
C3S Cl9 1.61(2) . ?
C3S Cl7 1.61(2) . ?
C3S Cl8 1.61(2) . ?
C4S Cl10 1.622(19) . ?
C4S Cl11 1.645(19) . ?
C4S Cl12 1.716(19) . ?
C4S Cl13 1.755(19) . ?
C5S Cl15 1.664(19) . ?
C5S Cl14 1.675(19) . ?
C5S Cl17 1.707(19) . ?
C5S Cl16 1.74(2) . ?
C6S Cl20 1.78(2) . ?
C6S Cl18 1.79(2) . ?
C6S Cl19 1.82(2) . ?
